data_7052782
loop_
_publ_author_name
'Reis, Andreas'
'Dehe, Daniel'
'Farsadpour, Saeid'
'Munstein, Isabel'
'Sun, Yu'
'Thiel, Werner R.'

_publ_section_title
;
 Fluoride catalyzed P--aryl-coupling---a mild approach to functionalized
 arylphosphines
;
_journal_issue 11
_journal_name_full 'New Journal of Chemistry'
_journal_page_first 2488
_journal_paper_doi 10.1039/c1nj20448c
_journal_volume 35
_journal_year 2011
_chemical_formula_sum 'C19 H15 O2 P'
_chemical_formula_weight 306.28
_chemical_name_systematic
;
?
;
_space_group_IT_number 14
_symmetry_cell_setting monoclinic
_symmetry_space_group_name_Hall '-P 2ybc'
_symmetry_space_group_name_H-M 'P 1 21/c 1'
_atom_sites_solution_hydrogens geom
_atom_sites_solution_primary direct
_atom_sites_solution_secondary difmap
_audit_creation_method SHELXL-97
_cell_angle_alpha 90.00
_cell_angle_beta 97.221(3)
_cell_angle_gamma 90.00
_cell_formula_units_Z 4
_cell_length_a 7.8941(2)
_cell_length_b 28.6950(7)
_cell_length_c 7.0857(2)
_cell_measurement_reflns_used 6492
_cell_measurement_temperature 150(2)
_cell_measurement_theta_max 62.7397
_cell_measurement_theta_min 4.6205
_cell_volume 1592.33(7)
_computing_cell_refinement 'CrysAlis RED, Oxford Diffraction Ltd.'
_computing_data_collection 'CrysAlis CCD, Oxford Diffraction Ltd.'
_computing_data_reduction 'CrysAlis RED, Oxford Diffraction Ltd.'
_computing_structure_refinement 'SHELXL-97 (Sheldrick, 1997)'
_computing_structure_solution 'SIR92 (Giacovazzo et al., 1993)'
_diffrn_ambient_temperature 150(2)
_diffrn_detector_area_resol_mean 16.1399
_diffrn_measured_fraction_theta_full 0.985
_diffrn_measured_fraction_theta_max 0.985
_diffrn_measurement_device_type 'Oxford Diffraction Gemini S Ultra'
_diffrn_measurement_method \w-scans
_diffrn_radiation_monochromator graphite
_diffrn_radiation_source 'Enhance (Cu) X-ray Source'
_diffrn_radiation_type CuK\a
_diffrn_radiation_wavelength 1.54184
_diffrn_reflns_av_R_equivalents 0.0997
_diffrn_reflns_av_sigmaI/netI 0.0438
_diffrn_reflns_limit_h_max 8
_diffrn_reflns_limit_h_min -9
_diffrn_reflns_limit_k_max 33
_diffrn_reflns_limit_k_min -33
_diffrn_reflns_limit_l_max 8
_diffrn_reflns_limit_l_min -7
_diffrn_reflns_number 13185
_diffrn_reflns_theta_full 62.68
_diffrn_reflns_theta_max 62.68
_diffrn_reflns_theta_min 5.86
_exptl_absorpt_coefficient_mu 1.559
_exptl_absorpt_correction_type none
_exptl_crystal_colour colorless
_exptl_crystal_density_diffrn 1.278
_exptl_crystal_density_method 'not measured'
_exptl_crystal_description 'transparent prism'
_exptl_crystal_F_000 640
_exptl_crystal_size_max 0.24
_exptl_crystal_size_mid 0.22
_exptl_crystal_size_min 0.18
_refine_diff_density_max 0.266
_refine_diff_density_min -0.389
_refine_diff_density_rms 0.056
_refine_ls_extinction_method none
_refine_ls_goodness_of_fit_ref 1.123
_refine_ls_hydrogen_treatment mixed
_refine_ls_matrix_type full
_refine_ls_number_parameters 202
_refine_ls_number_reflns 2504
_refine_ls_number_restraints 1
_refine_ls_restrained_S_all 1.124
_refine_ls_R_factor_all 0.0490
_refine_ls_R_factor_gt 0.0415
_refine_ls_shift/su_max 0.001
_refine_ls_shift/su_mean 0.000
_refine_ls_structure_factor_coef Fsqd
_refine_ls_weighting_details 'calc w=1/[\s^2^(Fo^2^)+(0.0869P)^2^+0.0000P] where P=(Fo^2^+2Fc^2^)/3'
_refine_ls_weighting_scheme calc
_refine_ls_wR_factor_gt 0.1164
_refine_ls_wR_factor_ref 0.1303
_reflns_number_gt 2062
_reflns_number_total 2504
_reflns_threshold_expression >2sigma(I)
_cod_data_source_file c1nj20448c.txt
_cod_data_source_block 07248o
_cod_depositor_comments
;
The following automatic conversions were performed:

'_symmetry_cell_setting' value 'Monoclinic' changed to 'monoclinic'
according to /home/saulius/struct/CIF-dictionaries/cif_core.dic
dictionary named 'cif_core.dic' version 2.4.1 from 2010-06-29.

Automatic conversion script
Id: cif_fix_values 1715 2011-07-08 13:25:40Z adriana 
;
_cod_original_sg_symbol_H-M 'P 21/c'
_cod_database_code 7052782

loop_
_symmetry_equiv_pos_as_xyz
'x, y, z'
'-x, y+1/2, -z+1/2'
'-x, -y, -z'
'x, -y-1/2, z-1/2'

loop_
_atom_site_label
_atom_site_type_symbol
_atom_site_fract_x
_atom_site_fract_y
_atom_site_fract_z
_atom_site_U_iso_or_equiv
_atom_site_adp_type
_atom_site_occupancy
_atom_site_symmetry_multiplicity
_atom_site_calc_flag
_atom_site_refinement_flags
C1 C 0.9535(2) 0.58057(6) 0.3833(3) 0.0292(5) Uani 1 1 d .
C2 C 1.0763(3) 0.54896(6) 0.3335(3) 0.0312(5) Uani 1 1 d .
H2 H 1.0746 0.5399 0.2043 0.037 Uiso 1 1 calc R
C3 C 1.1991(3) 0.53088(6) 0.4689(3) 0.0309(5) Uani 1 1 d .
H3 H 1.2830 0.5102 0.4322 0.037 Uiso 1 1 calc R
C4 C 1.2006(2) 0.54292(6) 0.6599(3) 0.0294(5) Uani 1 1 d .
C5 C 1.0765(3) 0.57334(7) 0.7112(3) 0.0342(5) Uani 1 1 d .
H5 H 1.0751 0.5813 0.8411 0.041 Uiso 1 1 calc R
C6 C 0.9555(2) 0.59197(7) 0.5741(3) 0.0317(5) Uani 1 1 d .
H6 H 0.8723 0.6129 0.6110 0.038 Uiso 1 1 calc R
C7 C 1.3321(3) 0.52401(7) 0.8058(3) 0.0330(5) Uani 1 1 d .
C8 C 0.6676(2) 0.64123(7) 0.3283(3) 0.0311(5) Uani 1 1 d .
C9 C 0.5416(2) 0.61925(7) 0.4186(3) 0.0351(5) Uani 1 1 d .
H9 H 0.5239 0.5866 0.4040 0.042 Uiso 1 1 calc R
C10 C 0.4422(3) 0.64486(8) 0.5292(3) 0.0378(5) Uani 1 1 d .
H10 H 0.3595 0.6295 0.5935 0.045 Uiso 1 1 calc R
C11 C 0.4629(2) 0.69268(8) 0.5465(3) 0.0358(5) Uani 1 1 d .
H11 H 0.3947 0.7101 0.6223 0.043 Uiso 1 1 calc R
C12 C 0.5828(3) 0.71479(7) 0.4531(3) 0.0359(5) Uani 1 1 d .
H12 H 0.5951 0.7477 0.4622 0.043 Uiso 1 1 calc R
C13 C 0.6860(2) 0.68945(7) 0.3460(3) 0.0319(5) Uani 1 1 d .
H13 H 0.7698 0.7050 0.2842 0.038 Uiso 1 1 calc R
C14 C 0.9297(2) 0.64761(7) 0.0860(3) 0.0280(5) Uani 1 1 d .
C15 C 0.8567(3) 0.67089(7) -0.0767(3) 0.0345(5) Uani 1 1 d .
H15 H 0.7418 0.6644 -0.1267 0.041 Uiso 1 1 calc R
C16 C 0.9492(3) 0.70352(7) -0.1672(3) 0.0393(5) Uani 1 1 d .
H16 H 0.8970 0.7194 -0.2771 0.047 Uiso 1 1 calc R
C17 C 1.1171(3) 0.71280(7) -0.0970(3) 0.0393(5) Uani 1 1 d .
H17 H 1.1805 0.7351 -0.1580 0.047 Uiso 1 1 calc R
C18 C 1.1922(3) 0.68946(7) 0.0623(3) 0.0380(5) Uani 1 1 d .
H18 H 1.3082 0.6952 0.1097 0.046 Uiso 1 1 calc R
C19 C 1.0980(3) 0.65754(7) 0.1531(3) 0.0352(5) Uani 1 1 d .
H19 H 1.1504 0.6421 0.2641 0.042 Uiso 1 1 calc R
P1 P 0.79855(6) 0.604274(17) 0.19132(7) 0.0315(2) Uani 1 1 d .
O1 O 1.45418(19) 0.50058(5) 0.7587(2) 0.0420(4) Uani 1 1 d .
O2 O 1.3154(2) 0.53329(6) 0.9800(2) 0.0491(5) Uani 1 1 d D
H2O H 1.403(3) 0.5229(9) 1.062(3) 0.059 Uiso 1 1 d D

loop_
_atom_site_aniso_label
_atom_site_aniso_U_11
_atom_site_aniso_U_22
_atom_site_aniso_U_33
_atom_site_aniso_U_23
_atom_site_aniso_U_13
_atom_site_aniso_U_12
C1 0.0309(11) 0.0235(9) 0.0348(12) -0.0027(8) 0.0112(9) -0.0024(8)
C2 0.0371(11) 0.0266(10) 0.0334(12) -0.0029(8) 0.0183(9) -0.0004(8)
C3 0.0327(11) 0.0239(10) 0.0403(12) 0.0004(8) 0.0209(10) 0.0027(8)
C4 0.0325(11) 0.0235(10) 0.0354(11) 0.0002(8) 0.0161(9) 0.0011(8)
C5 0.0402(12) 0.0298(10) 0.0359(12) -0.0046(9) 0.0177(9) 0.0050(9)
C6 0.0315(11) 0.0284(10) 0.0362(12) -0.0046(8) 0.0078(9) 0.0084(8)
C7 0.0376(12) 0.0275(10) 0.0376(12) 0.0037(8) 0.0190(10) 0.0053(8)
C8 0.0247(10) 0.0319(10) 0.0368(12) -0.0001(8) 0.0048(9) 0.0019(8)
C9 0.0290(11) 0.0324(11) 0.0445(13) -0.0005(9) 0.0077(10) -0.0034(8)
C10 0.0275(11) 0.0426(12) 0.0450(13) 0.0051(10) 0.0110(10) 0.0012(9)
C11 0.0252(11) 0.0476(12) 0.0342(12) -0.0032(9) 0.0026(9) 0.0077(9)
C12 0.0364(11) 0.0293(10) 0.0419(12) -0.0029(9) 0.0050(10) 0.0036(9)
C13 0.0297(11) 0.0319(10) 0.0351(11) -0.0024(9) 0.0077(9) -0.0024(8)
C14 0.0270(10) 0.0304(10) 0.0269(11) -0.0065(8) 0.0046(8) 0.0028(8)
C15 0.0325(11) 0.0384(11) 0.0324(12) -0.0100(9) 0.0029(9) 0.0069(9)
C16 0.0561(15) 0.0336(11) 0.0297(11) 0.0019(9) 0.0110(10) 0.0113(10)
C17 0.0509(14) 0.0332(11) 0.0377(12) -0.0005(9) 0.0205(11) 0.0012(9)
C18 0.0324(12) 0.0407(12) 0.0409(13) 0.0025(10) 0.0048(10) -0.0032(9)
C19 0.0355(12) 0.0356(11) 0.0342(12) 0.0042(9) 0.0037(9) -0.0002(9)
P1 0.0289(3) 0.0299(3) 0.0367(4) -0.0063(2) 0.0074(3) -0.00167(19)
O1 0.0442(9) 0.0434(8) 0.0427(9) 0.0045(7) 0.0220(8) 0.0179(7)
O2 0.0495(10) 0.0670(11) 0.0329(10) 0.0035(7) 0.0136(8) 0.0264(8)

loop_
_atom_type_symbol
_atom_type_description
_atom_type_scat_dispersion_real
_atom_type_scat_dispersion_imag
_atom_type_scat_source
C C 0.0181 0.0091 'International Tables Vol C Tables 4.2.6.8 and 6.1.1.4'
H H 0.0000 0.0000 'International Tables Vol C Tables 4.2.6.8 and 6.1.1.4'
O O 0.0492 0.0322 'International Tables Vol C Tables 4.2.6.8 and 6.1.1.4'
P P 0.2955 0.4335 'International Tables Vol C Tables 4.2.6.8 and 6.1.1.4'

loop_
_geom_angle_atom_site_label_1
_geom_angle_atom_site_label_2
_geom_angle_atom_site_label_3
_geom_angle
C6 C1 C2 118.20(19)
C6 C1 P1 123.86(15)
C2 C1 P1 117.94(15)
C3 C2 C1 121.09(18)
C3 C2 H2 119.5
C1 C2 H2 119.5
C2 C3 C4 120.13(17)
C2 C3 H3 119.9
C4 C3 H3 119.9
C5 C4 C3 119.13(19)
C5 C4 C7 120.28(18)
C3 C4 C7 120.59(17)
C6 C5 C4 120.40(19)
C6 C5 H5 119.8
C4 C5 H5 119.8
C5 C6 C1 121.01(18)
C5 C6 H6 119.5
C1 C6 H6 119.5
O1 C7 O2 122.8(2)
O1 C7 C4 120.52(18)
O2 C7 C4 116.71(17)
C13 C8 C9 118.56(18)
C13 C8 P1 124.04(15)
C9 C8 P1 117.39(15)
C10 C9 C8 120.30(19)
C10 C9 H9 119.8
C8 C9 H9 119.8
C11 C10 C9 120.38(19)
C11 C10 H10 119.8
C9 C10 H10 119.8
C12 C11 C10 119.67(19)
C12 C11 H11 120.2
C10 C11 H11 120.2
C11 C12 C13 120.55(19)
C11 C12 H12 119.7
C13 C12 H12 119.7
C12 C13 C8 120.48(18)
C12 C13 H13 119.8
C8 C13 H13 119.8
C19 C14 C15 117.74(18)
C19 C14 P1 124.49(15)
C15 C14 P1 117.73(15)
C16 C15 C14 121.1(2)
C16 C15 H15 119.4
C14 C15 H15 119.4
C17 C16 C15 119.9(2)
C17 C16 H16 120.0
C15 C16 H16 120.0
C18 C17 C16 119.66(19)
C18 C17 H17 120.2
C16 C17 H17 120.2
C17 C18 C19 120.0(2)
C17 C18 H18 120.0
C19 C18 H18 120.0
C14 C19 C18 121.6(2)
C14 C19 H19 119.2
C18 C19 H19 119.2
C14 P1 C8 101.95(9)
C14 P1 C1 101.20(8)
C8 P1 C1 100.84(9)
C7 O2 H2O 113.1(17)

loop_
_geom_bond_atom_site_label_1
_geom_bond_atom_site_label_2
_geom_bond_distance
C1 C6 1.390(3)
C1 C2 1.405(3)
C1 P1 1.841(2)
C2 C3 1.377(3)
C2 H2 0.9500
C3 C4 1.396(3)
C3 H3 0.9500
C4 C5 1.394(3)
C4 C7 1.473(3)
C5 C6 1.381(3)
C5 H5 0.9500
C6 H6 0.9500
C7 O1 1.254(2)
C7 O2 1.286(3)
C8 C13 1.395(3)
C8 C9 1.399(3)
C8 P1 1.840(2)
C9 C10 1.387(3)
C9 H9 0.9500
C10 C11 1.386(3)
C10 H10 0.9500
C11 C12 1.376(3)
C11 H11 0.9500
C12 C13 1.387(3)
C12 H12 0.9500
C13 H13 0.9500
C14 C19 1.383(3)
C14 C15 1.393(3)
C14 P1 1.836(2)
C15 C16 1.393(3)
C15 H15 0.9500
C16 C17 1.381(3)
C16 H16 0.9500
C17 C18 1.380(3)
C17 H17 0.9500
C18 C19 1.388(3)
C18 H18 0.9500
C19 H19 0.9500
O2 H2O 0.894(17)
